data_7039152
loop_
_publ_author_name
'Liu, Sui-Jun'
'Cao, Chen'
'Xie, Chen-Chao'
'Zheng, Teng-Fei'
'Tong, Xiao-Lan'
'Liao, Jin-Sheng'
'Chen, Jing-Lin'
'Wen, He-Rui'
'Chang, Ze'
'Bu, Xian-He'

_publ_section_title
;
 Tricarboxylate-based Gd(III) coordination polymers exhibiting large
 magnetocaloric effects.
;
_journal_issue 22
_journal_name_full 'Dalton transactions (Cambridge, England : 2003)'
_journal_page_first 9209
_journal_page_last 9215
_journal_paper_doi 10.1039/c6dt01349j
_journal_volume 45
_journal_year 2016
_chemical_formula_sum 'C6 H6 Gd O8'
_chemical_formula_weight 363.36
_chemical_name_systematic
; 
 ? 
;
_space_group_IT_number 14
_symmetry_cell_setting monoclinic
_symmetry_space_group_name_Hall '-P 2ybc'
_symmetry_space_group_name_H-M 'P 1 21/c 1'
_atom_sites_solution_hydrogens geom
_atom_sites_solution_primary direct
_atom_sites_solution_secondary difmap
_audit_creation_method SHELXL-97
_audit_update_record
;
2016-02-22 deposited with the CCDC.
2016-04-28 downloaded from the CCDC.
;
_cell_angle_alpha 90.00
_cell_angle_beta 116.6720(10)
_cell_angle_gamma 90.00
_cell_formula_units_Z 4
_cell_length_a 10.8357(5)
_cell_length_b 8.1649(4)
_cell_length_c 10.2259(5)
_cell_measurement_reflns_used 4590
_cell_measurement_temperature 301(2)
_cell_measurement_theta_max 27.5
_cell_measurement_theta_min 3.3
_cell_volume 808.44(7)
_computing_cell_refinement 'Bruker SMART'
_computing_data_collection 'Bruker SMART'
_computing_data_reduction 'Bruker SAINT'
_computing_molecular_graphics 'Bruker SHELXTL'
_computing_publication_material 'Bruker SHELXTL'
_computing_structure_refinement 'SHELXL-97 (Sheldrick, 1997)'
_computing_structure_solution 'SHELXS-97 (Sheldrick, 1990)'
_diffrn_ambient_temperature 301(2)
_diffrn_measured_fraction_theta_full 0.999
_diffrn_measured_fraction_theta_max 0.999
_diffrn_measurement_device_type 'D8 QUEST'
_diffrn_measurement_method \w
_diffrn_radiation_monochromator graphite
_diffrn_radiation_source 'fine-focus sealed tube'
_diffrn_radiation_type MoK\a
_diffrn_radiation_wavelength 0.71073
_diffrn_reflns_av_R_equivalents 0.0216
_diffrn_reflns_av_sigmaI/netI 0.0107
_diffrn_reflns_limit_h_max 12
_diffrn_reflns_limit_h_min -12
_diffrn_reflns_limit_k_max 9
_diffrn_reflns_limit_k_min -9
_diffrn_reflns_limit_l_max 12
_diffrn_reflns_limit_l_min -12
_diffrn_reflns_number 11273
_diffrn_reflns_theta_full 25.01
_diffrn_reflns_theta_max 25.01
_diffrn_reflns_theta_min 3.26
_diffrn_standards_decay_% 0
_diffrn_standards_interval_count 0
_diffrn_standards_interval_time 0
_diffrn_standards_number 0
_exptl_absorpt_coefficient_mu 8.230
_exptl_absorpt_correction_T_max 0.3189
_exptl_absorpt_correction_T_min 0.2647
_exptl_absorpt_correction_type multi-scan
_exptl_absorpt_process_details CrystalClear
_exptl_crystal_colour Colorless
_exptl_crystal_density_diffrn 2.985
_exptl_crystal_density_method 'not measured'
_exptl_crystal_description block
_exptl_crystal_F_000 680
_exptl_crystal_size_max 0.22
_exptl_crystal_size_mid 0.20
_exptl_crystal_size_min 0.18
_refine_diff_density_max 0.565
_refine_diff_density_min -0.985
_refine_diff_density_rms 0.137
_refine_ls_extinction_method none
_refine_ls_goodness_of_fit_ref 1.240
_refine_ls_hydrogen_treatment mixed
_refine_ls_matrix_type full
_refine_ls_number_parameters 142
_refine_ls_number_reflns 1424
_refine_ls_number_restraints 2
_refine_ls_restrained_S_all 1.240
_refine_ls_R_factor_all 0.0136
_refine_ls_R_factor_gt 0.0134
_refine_ls_shift/su_max 0.004
_refine_ls_shift/su_mean 0.000
_refine_ls_structure_factor_coef Fsqd
_refine_ls_weighting_details 'calc w=1/[\s^2^(Fo^2^)+(0.0195P)^2^+1.1197P] where P=(Fo^2^+2Fc^2^)/3'
_refine_ls_weighting_scheme calc
_refine_ls_wR_factor_gt 0.0374
_refine_ls_wR_factor_ref 0.0376
_reflns_number_gt 1406
_reflns_number_total 1424
_reflns_threshold_expression >2sigma(I)
_cod_data_source_file c6dt01349j2.cif
_cod_data_source_block 1
_cod_depositor_comments
;
The following automatic conversions were performed:

'_exptl_absorpt_correction_type' value 'Multi-scan' changed to
'multi-scan' according to
/usr/data/users/saulius/crontab/automatic-downloads/rss-feeds/RSC/lib/dictionaries/cif_core.dic
dictionary named 'cif_core.dic' version 2.4.2 from 2011-04-26.

Automatic conversion script
Id: cif_fix_values 4268 2015-11-12 08:31:59Z antanas 

 Adding full bibliography for 7039152.cif.
;
_cod_original_sg_symbol_H-M P2(1)/c
_cod_database_code 7039152

loop_
_symmetry_equiv_pos_as_xyz
'x, y, z'
'-x, y+1/2, -z+1/2'
'-x, -y, -z'
'x, -y-1/2, z-1/2'

loop_
_atom_site_label
_atom_site_type_symbol
_atom_site_fract_x
_atom_site_fract_y
_atom_site_fract_z
_atom_site_U_iso_or_equiv
_atom_site_adp_type
_atom_site_occupancy
_atom_site_symmetry_multiplicity
_atom_site_calc_flag
_atom_site_refinement_flags
O2 O 0.3492(2) 1.1997(3) 0.6157(2) 0.0182(5) Uani 1 1 d .
O1 O 0.4543(2) 0.9973(3) 0.7721(3) 0.0189(5) Uani 1 1 d .
C12 C 0.3489(3) 1.0700(4) 0.6832(3) 0.0115(6) Uani 1 1 d .
O4 O 0.2893(2) 0.6846(3) 0.7931(2) 0.0197(5) Uani 1 1 d .
O6 O -0.1278(2) 0.8512(3) 0.8158(2) 0.0175(5) Uani 1 1 d .
Gd1 Gd 0.304176(13) 1.020291(17) 1.143486(14) 0.00866(7) Uani 1 1 d .
O3 O 0.3511(2) 0.8147(3) 1.0038(2) 0.0165(5) Uani 1 1 d .
O7 O 0.2278(2) 1.0841(3) 0.8851(2) 0.0130(4) Uani 1 1 d .
O5 O 0.0882(2) 0.8748(3) 0.9893(2) 0.0166(4) Uani 1 1 d .
C7 C 0.1920(3) 0.9487(4) 0.7840(3) 0.0106(6) Uani 1 1 d .
O1W O 0.4164(2) 1.1355(3) 1.3861(2) 0.0232(5) Uani 1 1 d D
C11 C 0.2096(3) 0.9960(3) 0.6489(3) 0.0118(6) Uani 1 1 d .
H11A H 0.1964 0.8992 0.5890 0.014 Uiso 1 1 calc R
H11B H 0.1381 1.0740 0.5917 0.014 Uiso 1 1 calc R
C13 C 0.2865(3) 0.8043(4) 0.8663(3) 0.0108(6) Uani 1 1 d .
C14 C 0.0413(3) 0.9022(4) 0.7367(3) 0.0152(6) Uani 1 1 d .
H14A H -0.0169 0.9880 0.6734 0.018 Uiso 1 1 calc R
H14B H 0.0215 0.8027 0.6790 0.018 Uiso 1 1 calc R
C15 C 0.0007(3) 0.8753(4) 0.8589(3) 0.0129(6) Uani 1 1 d .
H1WA H 0.492(2) 1.185(4) 1.420(3) 0.015 Uiso 1 1 d D
H1WB H 0.402(3) 1.121(4) 1.459(2) 0.015 Uiso 1 1 d D

loop_
_atom_site_aniso_label
_atom_site_aniso_U_11
_atom_site_aniso_U_22
_atom_site_aniso_U_33
_atom_site_aniso_U_23
_atom_site_aniso_U_13
_atom_site_aniso_U_12
O2 0.0250(12) 0.0118(11) 0.0246(12) 0.0024(9) 0.0171(10) -0.0007(9)
O1 0.0097(12) 0.0239(12) 0.0215(13) -0.0005(9) 0.0057(10) 0.0012(8)
C12 0.0131(14) 0.0122(14) 0.0130(13) -0.0040(12) 0.0094(12) 0.0002(12)
O4 0.0266(12) 0.0132(11) 0.0161(11) -0.0047(9) 0.0068(9) 0.0051(9)
O6 0.0098(10) 0.0210(12) 0.0240(11) -0.0025(9) 0.0097(9) -0.0018(9)
Gd1 0.00756(10) 0.00906(10) 0.00974(10) -0.00042(5) 0.00422(7) 0.00004(5)
O3 0.0172(11) 0.0187(11) 0.0106(10) -0.0007(8) 0.0037(9) 0.0075(9)
O7 0.0183(10) 0.0080(11) 0.0133(10) -0.0024(8) 0.0075(8) -0.0020(9)
O5 0.0141(10) 0.0210(11) 0.0142(10) 0.0013(9) 0.0060(9) -0.0009(9)
C7 0.0118(14) 0.0102(13) 0.0113(14) -0.0001(11) 0.0064(11) -0.0010(12)
O1W 0.0208(12) 0.0356(14) 0.0162(11) -0.0109(10) 0.0109(10) -0.0168(10)
C11 0.0114(16) 0.0147(15) 0.0089(14) 0.0019(10) 0.0042(12) 0.0005(11)
C13 0.0090(13) 0.0119(14) 0.0127(14) -0.0004(11) 0.0058(11) -0.0008(11)
C14 0.0107(14) 0.0196(17) 0.0126(14) 0.0000(12) 0.0030(11) -0.0009(12)
C15 0.0109(14) 0.0099(13) 0.0190(15) 0.0007(12) 0.0078(12) 0.0001(11)

loop_
_atom_type_symbol
_atom_type_description
_atom_type_scat_dispersion_real
_atom_type_scat_dispersion_imag
_atom_type_scat_source
C C 0.0033 0.0016 'International Tables Vol C Tables 4.2.6.8 and 6.1.1.4'
H H 0.0000 0.0000 'International Tables Vol C Tables 4.2.6.8 and 6.1.1.4'
O O 0.0106 0.0060 'International Tables Vol C Tables 4.2.6.8 and 6.1.1.4'
Gd Gd -0.1653 3.9035 'International Tables Vol C Tables 4.2.6.8 and 6.1.1.4'

loop_
_geom_angle_atom_site_label_1
_geom_angle_atom_site_label_2
_geom_angle_atom_site_label_3
_geom_angle
_geom_angle_site_symmetry_1
_geom_angle_site_symmetry_3
C12 O2 Gd1 133.51(18) . 4_585
C12 O1 Gd1 142.9(2) . 3_677
O1 C12 O2 124.8(3) . .
O1 C12 C11 118.1(3) . .
O2 C12 C11 117.0(3) . .
C13 O4 Gd1 173.7(2) . 4_575
C15 O6 Gd1 135.44(19) . 3_577
O4 Gd1 O1 96.24(8) 4_576 3_677
O4 Gd1 O6 84.46(8) 4_576 3_577
O1 Gd1 O6 144.01(8) 3_677 3_577
O4 Gd1 O2 148.13(7) 4_576 4_586
O1 Gd1 O2 81.35(7) 3_677 4_586
O6 Gd1 O2 79.67(7) 3_577 4_586
O4 Gd1 O3 89.08(8) 4_576 .
O1 Gd1 O3 71.30(7) 3_677 .
O6 Gd1 O3 144.55(7) 3_577 .
O2 Gd1 O3 119.41(7) 4_586 .
O4 Gd1 O1W 75.82(8) 4_576 .
O1 Gd1 O1W 71.56(8) 3_677 .
O6 Gd1 O1W 73.81(8) 3_577 .
O2 Gd1 O1W 73.28(8) 4_586 .
O3 Gd1 O1W 137.83(8) . .
O4 Gd1 O7 140.90(7) 4_576 .
O1 Gd1 O7 100.95(8) 3_677 .
O6 Gd1 O7 100.74(7) 3_577 .
O2 Gd1 O7 69.80(7) 4_586 .
O3 Gd1 O7 64.26(7) . .
O1W Gd1 O7 143.04(8) . .
O4 Gd1 O5 75.32(7) 4_576 .
O1 Gd1 O5 141.53(7) 3_677 .
O6 Gd1 O5 73.55(7) 3_577 .
O2 Gd1 O5 125.01(7) 4_586 .
O3 Gd1 O5 71.10(7) . .
O1W Gd1 O5 137.95(7) . .
O7 Gd1 O5 69.36(7) . .
C13 O3 Gd1 123.42(18) . .
C7 O7 Gd1 117.58(16) . .
C15 O5 Gd1 137.20(19) . .
O7 C7 C11 110.6(2) . .
O7 C7 C14 108.8(2) . .
C11 C7 C14 109.0(2) . .
O7 C7 C13 107.2(2) . .
C11 C7 C13 111.5(2) . .
C14 C7 C13 109.7(2) . .
C12 C11 C7 114.1(2) . .
O4 C13 O3 125.1(3) . .
O4 C13 C7 117.6(2) . .
O3 C13 C7 117.2(2) . .
C15 C14 C7 116.1(2) . .
O5 C15 O6 124.0(3) . .
O5 C15 C14 121.5(3) . .
O6 C15 C14 114.5(2) . .

loop_
_geom_bond_atom_site_label_1
_geom_bond_atom_site_label_2
_geom_bond_distance
_geom_bond_site_symmetry_2
O2 C12 1.265(4) .
O2 Gd1 2.381(2) 4_585
O1 C12 1.245(4) .
O1 Gd1 2.364(2) 3_677
C12 C11 1.513(4) .
O4 C13 1.239(4) .
O4 Gd1 2.321(2) 4_575
O6 C15 1.273(3) .
O6 Gd1 2.375(2) 3_577
Gd1 O4 2.321(2) 4_576
Gd1 O1 2.364(2) 3_677
Gd1 O6 2.375(2) 3_577
Gd1 O2 2.381(2) 4_586
Gd1 O3 2.401(2) .
Gd1 O1W 2.411(2) .
Gd1 O7 2.444(2) .
Gd1 O5 2.462(2) .
O3 C13 1.261(3) .
O7 C7 1.443(3) .
O5 C15 1.242(4) .
C7 C11 1.527(4) .
C7 C14 1.529(4) .
C7 C13 1.541(4) .
C14 C15 1.515(4) .
